data_2007158
loop_
_publ_author_name
'Sengupta, Rakhi'
'Banerjee, Rahul'
'Dattagupta, J.K.'

_publ_section_title
;
 Mephentermine Hemisulfate Monohydrate: an Adrenergic Agent
;
_journal_issue 4
_journal_name_full 'Acta Crystallographica Section C'
_journal_page_first 497
_journal_page_last 499
_journal_paper_doi 10.1107/S0108270197015461
_journal_volume 54
_journal_year 1998
_chemical_formula_iupac 'C11 H18 N1 1+, 0.5S1 O4 2-, H2 O1'
_chemical_formula_sum 'C11 H20 N O3 S0.5'
_chemical_formula_weight 230.31
_chemical_name_common 'MEPHENTERMINE HEMISULFATE '
_space_group_IT_number 14
_symmetry_cell_setting monoclinic
_symmetry_space_group_name_Hall '-P 2ybc'
_symmetry_space_group_name_H-M 'P 1 21/c 1'
_cell_angle_alpha 90.00
_cell_angle_beta 102.60(4)
_cell_angle_gamma 90.00
_cell_formula_units_Z 8
_cell_length_a 30.150(10)
_cell_length_b 6.644(2)
_cell_length_c 12.685(7)
_cell_measurement_reflns_used 25
_cell_measurement_temperature 293(2)
_cell_measurement_theta_max 45
_cell_measurement_theta_min 9
_cell_volume 2479.8(18)
_computing_cell_refinement 'CAD-4 Software'
_computing_data_collection 'CAD-4 Software (Enraf Nonius, 1989)'
_computing_data_reduction 'SDP (Enraf--Nonius, 1985)'
_computing_molecular_graphics 'ORTEX2.1a (McArdle, 1993)'
_computing_publication_material SHELXL93
_computing_structure_refinement 'SHELXL93 (Sheldrick, 1993)'
_computing_structure_solution 'SHELXS86 (Sheldrick, 1985)'
_diffrn_ambient_temperature 293(2)
_diffrn_measurement_device 'Enraf-Nonius CAD-4'
_diffrn_measurement_method \q/2\q
_diffrn_radiation_monochromator graphite
_diffrn_radiation_source 'fine-focus sealed tube'
_diffrn_radiation_type CuK\a
_diffrn_radiation_wavelength 1.54180
_diffrn_reflns_av_R_equivalents 0.027
_diffrn_reflns_av_sigmaI/netI 0.0092
_diffrn_reflns_limit_h_max 37
_diffrn_reflns_limit_h_min 0
_diffrn_reflns_limit_k_max 8
_diffrn_reflns_limit_k_min 0
_diffrn_reflns_limit_l_max 13
_diffrn_reflns_limit_l_min -15
_diffrn_reflns_number 2581
_diffrn_reflns_theta_max 72.73
_diffrn_reflns_theta_min 1.50
_diffrn_standards_decay_% 'not significant'
_diffrn_standards_interval_count 200
_diffrn_standards_interval_time 120
_diffrn_standards_number 3
_exptl_absorpt_coefficient_mu 1.475
_exptl_absorpt_correction_T_max 0.642
_exptl_absorpt_correction_T_min 0.602
_exptl_absorpt_correction_type 'empirical (North, Phillips & Mathews, 1968)'
_exptl_crystal_colour colourless
_exptl_crystal_density_diffrn 1.234
_exptl_crystal_density_meas 1.213
_exptl_crystal_density_method 'by flotation in a benzene-bromoform mixture'
_exptl_crystal_description needle
_exptl_crystal_F_000 1000
_exptl_crystal_size_max 0.6
_exptl_crystal_size_mid 0.3
_exptl_crystal_size_min 0.3
_refine_diff_density_max 0.495
_refine_diff_density_min -0.301
_refine_ls_extinction_coef 0.0036(4)
_refine_ls_extinction_method SHELXL93
_refine_ls_goodness_of_fit_all 1.197
_refine_ls_goodness_of_fit_obs 1.224
_refine_ls_hydrogen_treatment constr
_refine_ls_matrix_type full
_refine_ls_number_parameters 276
_refine_ls_number_reflns 2524
_refine_ls_number_restraints 0
_refine_ls_restrained_S_all 1.197
_refine_ls_restrained_S_obs 1.224
_refine_ls_R_factor_all 0.053
_refine_ls_R_factor_obs .051
_refine_ls_shift/esd_max 0.090
_refine_ls_shift/esd_mean 0.015
_refine_ls_structure_factor_coef Fsqd
_refine_ls_weighting_details 'w = 1/[\s^2^(Fo^2^)+(0.1045P)^2^+0.7904P] where P = (Fo^2^+2Fc^2^)/3'
_refine_ls_weighting_scheme calc
_refine_ls_wR_factor_all 0.162
_refine_ls_wR_factor_obs .160
_reflns_number_observed 2377
_reflns_number_total 2524
_reflns_observed_criterion I>2\s(I)
_cod_data_source_file de1069.cif
_cod_data_source_block I
_cod_depositor_comments
;
 Correcting the order of the data values in the _atom_type loop.

 Antanas Vaitkus,
 2018-07-07

The following automatic conversions were performed:

'_refine_ls_weighting_scheme' value 'calc w =
1/[\s^2^(Fo^2^)+(0.1045P)^2^+0.7904P] where P = (Fo^2^+2Fc^2^)/3' was
changed to 'calc'. New tag '_refine_ls_weighting_details' was
created. The value of the new tag was set to 'w =
1/[\s^2^(Fo^2^)+(0.1045P)^2^+0.7904P] where P = (Fo^2^+2Fc^2^)/3'.

Automatic conversion script
Id: cif_fix_values 3143 2015-03-26 13:38:13Z robertas 
;
_cod_original_sg_symbol_H-M 'P 21/c'
_cod_original_formula_sum 'C11 H20 N O3 S0.50'
_cod_database_code 2007158

loop_
_symmetry_equiv_pos_as_xyz
'x, y, z'
'x, -y+1/2, z+1/2'
'-x, -y, -z'
'-x, y-1/2, -z-1/2'

loop_
_atom_site_aniso_label
_atom_site_aniso_U_11
_atom_site_aniso_U_22
_atom_site_aniso_U_33
_atom_site_aniso_U_12
_atom_site_aniso_U_13
_atom_site_aniso_U_23
S .033(2) .0404(4) .0289(4) .0004(5) .0028(5) .0036(8)
O1 .056(4) .051(2) .071(3) -.015(3) .033(3) -.025(2)
O2 .091(7) .059(3) .052(3) .004(4) .033(3) -.014(2)
O3 .057(4) .053(2) .053(3) -.016(3) -.009(3) -.006(2)
O4 .088(7) .058(2) .028(3) .012(4) -.016(3) -.010(2)
C11 .044(5) .042(4) .045(5) .004(3) .017(4) .014(3)
C12 .082(9) .060(5) .050(5) -.003(6) .003(6) -.009(4)
C13 .098(11) .068(6) .077(7) .008(6) -.007(7) .008(5)
C14 .057(7) .056(4) .076(6) -.010(4) -.022(5) -.004(4)
C15 .069(7) .068(5) .077(6) -.014(5) .041(5) -.002(4)
C16 .059(5) .052(4) .031(3) -.015(4) .009(3) -.012(3)
C17 .041(6) .030(3) .056(4) -.003(3) -.002(4) .005(3)
N11 .036(4) .038(2) .018(2) .006(2) .005(2) .005(2)
C18 .032(4) .050(3) .028(3) -.001(2) .004(3) .009(2)
C19 .064(10) .060(4) .084(6) .012(5) .029(7) -.027(4)
C20 .051(4) .033(3) .064(4) -.005(3) .025(3) .006(3)
C121 .062(7) .057(4) .052(4) .000(4) -.011(5) .002(3)
C21 .050(6) .041(4) .042(5) -.008(4) -.006(4) .009(3)
C22 .051(6) .050(4) .037(5) .006(4) .013(4) -.002(3)
C23 .056(5) .061(4) .031(3) .022(4) -.003(3) .005(3)
C24 .053(6) .065(4) .073(6) .002(4) .023(5) -.012(4)
C25 .064(7) .074(5) .053(5) .006(5) .011(5) .001(4)
C26 .073(7) .080(7) .062(6) -.004(6) .021(5) -.016(5)
C27 .051(7) .060(5) .038(4) -.018(4) .006(4) -.004(3)
N21 .036(4) .046(3) .047(4) -.004(2) -.003(2) .000(2)
C28 .036(5) .033(2) .035(3) -.003(2) .016(2) -.001(2)
C29 .062(10) .064(4) .062(5) .003(5) .025(6) -.006(4)
C30 .061(7) .065(4) .040(3) -.006(4) -.010(4) -.025(3)
C31 .094(7) .064(4) .036(3) -.006(5) -.016(3) .006(3)
O1W .060(3) .062(3) .064(2) -.001(2) .011(2) -.001(2)
O2W .081(6) .061(3) .102(3) .002(3) .016(4) .017(2)

loop_
_atom_site_label
_atom_site_fract_x
_atom_site_fract_y
_atom_site_fract_z
_atom_site_U_iso_or_equiv
_atom_site_thermal_displace_type
_atom_site_calc_flag
_atom_site_refinement_flags
_atom_site_occupancy
_atom_site_disorder_group
_atom_site_type_symbol
S .2534(4) .74398(10) .2511(3) .0347(9) Uani d . 1 . S
O1 .2234(2) .6155(6) .3061(3) .056(2) Uani d . 1 . O
O2 .2752(3) .6148(6) .1902(3) .065(2) Uani d . 1 . O
O3 .2813(3) .8729(5) .3290(3) .057(2) Uani d . 1 . O
O4 .2215(3) .8700(6) .1718(2) .062(2) Uani d . 1 . O
C11 .4073(3) 1.1070(7) .5810(5) .042(3) Uani d . 1 . C
C12 .4259(4) 1.1733(9) .6853(6) .066(4) Uani d . 1 . C
H12 .4103(4) 1.1520(9) .7400(6) .079 Uiso calc R 1 . H
C13 .4674(6) 1.2709(12) .7080(9) .085(5) Uani d . 1 . C
H13 .4797(6) 1.3152(12) .7779(9) .102 Uiso calc R 1 . H
C14 .4907(4) 1.3025(9) .6269(6) .069(4) Uani d . 1 . C
H14 .5187(4) 1.3677(9) .6421(6) .082 Uiso calc R 1 . H
C15 .4723(6) 1.2366(11) .5224(9) .068(4) Uani d . 1 . C
H15 .4879(6) 1.2580(11) .4678(9) .081 Uiso calc R 1 . H
C16 .4307(5) 1.1393(10) .4996(6) .047(3) Uani d . 1 . C
H16 .4184(5) 1.0954(10) .4297(6) .057 Uiso calc R 1 . H
C17 .3616(4) 1.0023(8) .5526(5) .044(3) Uani d . 1 . C
H171 .3432(4) 1.0441(8) .6026(5) .053 Uiso calc R 1 . H
H172 .3459(4) 1.0413(8) .4804(5) .053 Uiso calc R 1 . H
N11 .3177(4) .7045(8) .5365(4) .031(2) Uani d . 1 . N
H11N .3055(4) .7593(8) .5885(4) .037 Uiso calc R 1 . H
H12N .3034(4) .7612(8) .4738(4) .037 Uiso calc R 1 . H
C18 .3674(6) .7764(12) .5576(6) .037(2) Uani d . 1 . C
C19 .3883(5) .6750(9) .4819(6) .068(4) Uani d . 1 . C
H191 .3893(5) .5331(9) .4965(6) .081 Uiso calc R 1 . H
H192 .4187(5) .7247(9) .4885(6) .081 Uiso calc R 1 . H
H193 .3711(5) .6991(9) .4100(6) .081 Uiso calc R 1 . H
C20 .3044(2) .4861(5) .5300(4) .048(2) Uani d . 1 . C
H201 .2719(2) .4750(5) .5161(4) .057 Uiso calc R 1 . H
H202 .3176(2) .4210(5) .5971(4) .057 Uiso calc R 1 . H
H203 .3154(2) .4229(5) .4725(4) .057 Uiso calc R 1 . H
C121 .3825(3) .7041(5) .6753(3) .061(3) Uani d . 1 . C
H331 .3668(3) .7801(5) .7204(3) .073 Uiso calc R 1 . H
H332 .4147(3) .7232(5) .6995(3) .073 Uiso calc R 1 . H
H333 .3754(3) .5639(5) .6795(3) .073 Uiso calc R 1 . H
C21 .0902(3) 1.1034(5) .9250(3) .047(3) Uani d R 1 . C
C22 .0724(3) 1.1741(5) .8213(3) .046(3) Uani d R 1 . C
H22 .0882(3) 1.1550(5) .7669(3) .055 Uiso calc R 1 . H
C23 .0307(4) 1.2733(10) .7990(5) .051(2) Uani d . 1 . C
H23 .0188(4) 1.3208(10) .7296(5) .061 Uiso calc R 1 . H
C24 .0069(4) 1.3016(9) .8799(6) .062(3) Uani d . 1 . C
H24 -.0209(4) 1.3678(9) .8647(6) .074 Uiso calc R 1 . H
C25 .0246(6) 1.2316(11) .9835(8) .064(3) Uani d . 1 . C
H25 .0087(6) 1.2506(11) 1.0378(8) .077 Uiso calc R 1 . H
C26 .0663(6) 1.1327(13) 1.0060(8) .071(4) Uani d . 1 . C
H26 .0783(6) 1.0859(13) 1.0755(8) .085 Uiso calc R 1 . H
C27 .1362(4) .9997(10) .9454(5) .050(3) Uani d . 1 . C
H271 .1519(4) 1.0327(10) 1.0185(5) .060 Uiso calc R 1 . H
H272 .1534(4) 1.0600(10) .8973(5) .060 Uiso calc R 1 . H
N21 .1888(5) .7120(8) .9680(5) .045(2) Uani d . 1 . N
H21N .2043(5) .7711(8) .9234(5) .054 Uiso calc R 1 . H
H22N .1996(5) .7595(8) 1.0351(5) .054 Uiso calc R 1 . H
C28 .1387(6) .7634(10) .9324(6) .034(2) Uani d . 1 . C
C29 .1112(5) .6730(9) 1.0142(5) .061(4) Uani d . 1 . C
H291 .1261(5) .7086(9) 1.0867(5) .073 Uiso calc R 1 . H
H292 .1100(5) .5291(9) 1.0073(5) .073 Uiso calc R 1 . H
H293 .0809(5) .7264(9) .9984(5) .073 Uiso calc R 1 . H
C30 .1146(3) .7051(7) .8178(4) .059(3) Uani d . 1 . C
H301 .1310(3) .7590(7) .7673(4) .070 Uiso calc R 1 . H
H302 .0843(3) .7584(7) .8025(4) .070 Uiso calc R 1 . H
H303 .1134(3) .5611(7) .8116(4) .070 Uiso calc R 1 . H
C31 .1956(3) .4901(7) .9668(4) .069(3) Uani d . 1 . C
H311 .2274(3) .4601(7) .9894(4) .083 Uiso calc R 1 . H
H312 .1844(3) .4398(7) .8950(4) .083 Uiso calc R 1 . H
H313 .1794(3) .4274(7) 1.0153(4) .083 Uiso calc R 1 . H
O1W .1756(5) .2510(5) .2130(3) .0620(10) Uani d . 1 . O
O2W .3184(5) 1.2515(6) .2884(4) .082(3) Uani d . 1 . O
H1OW .2004 .3479 .2417 .050 Uiso d . 1 . H
H2OW .2004 .1479 .2020 .050 Uiso d . 1 . H
H3OW .3004 1.3457 .2587 .050 Uiso d . 1 . H
H4OW .3004 1.1494 .2977 .050 Uiso d . 1 . H

loop_
_atom_type_symbol
_atom_type_description
_atom_type_scat_dispersion_real
_atom_type_scat_dispersion_imag
_atom_type_scat_source
C C 0.0181 0.0091 'International Tables Vol C Tables 4.2.6.8 and 6.1.1.4'
H H 0.0000 0.0000 'International Tables Vol C Tables 4.2.6.8 and 6.1.1.4'
N N 0.0311 0.0180 'International Tables Vol C Tables 4.2.6.8 and 6.1.1.4'
O O 0.0492 0.0322 'International Tables Vol C Tables 4.2.6.8 and 6.1.1.4'
S S 0.3331 0.5567 'International Tables Vol C Tables 4.2.6.8 and 6.1.1.4'

loop_
_geom_angle_atom_site_label_1
_geom_angle_atom_site_label_2
_geom_angle_atom_site_label_3
_geom_angle
O2 S O3 118.0(9)
O2 S O4 106.4(4)
O3 S O4 109.0(2)
O2 S O1 107.8(2)
O3 S O1 109.7(4)
O4 S O1 105.2(8)
C16 C11 C12 119.7(6)
C16 C11 C17 118.5(6)
C12 C11 C17 121.9(6)
C11 C12 C13 120.3(10)
C11 C12 H12 119.8(4)
C13 C12 H12 119.9(7)
C14 C13 C12 120.0(10)
C14 C13 H13 120.0(6)
C12 C13 H13 120.0(8)
C15 C14 C13 119.9(12)
C15 C14 H14 120.1(9)
C13 C14 H14 120.0(7)
C16 C15 C14 120.1(14)
C16 C15 H15 119.9(8)
C14 C15 H15 119.9(9)
C15 C16 C11 120.0(8)
C15 C16 H16 120.0(8)
C11 C16 H16 120.0(5)
C18 C17 C11 110.8(10)
C18 C17 H171 109.5(7)
C11 C17 H171 109.5(4)
C18 C17 H172 109.5(4)
C11 C17 H172 109.5(3)
H171 C17 H172 108.1
C20 N11 C18 123.1(10)
C20 N11 H11N 106.5(3)
C18 N11 H11N 106.6(5)
C20 N11 H12N 106.5(4)
C18 N11 H12N 106.5(5)
H11N N11 H12N 106.5
C19 C18 C17 120.2(10)
C19 C18 C121 115.1(9)
C17 C18 C121 111.0(5)
C19 C18 N11 107.0(7)
C17 C18 N11 101.7(11)
C121 C18 N11 98.2(9)
C18 C19 H191 109.5(5)
C18 C19 H192 109.5(8)
H191 C19 H192 109.5
C18 C19 H193 109.5(6)
H191 C19 H193 109.5
H192 C19 H193 109.5
N11 C20 H201 109.5(5)
N11 C20 H202 109.5(4)
H201 C20 H202 109.5
N11 C20 H203 109.5(3)
H201 C20 H203 109.5
H202 C20 H203 109.5
C18 C121 H331 109.5(6)
C18 C121 H332 109.5(7)
H331 C121 H332 109.5
C18 C121 H333 109.5(4)
H331 C121 H333 109.5
H332 C121 H333 109.5
C26 C21 C22 119.7(6)
C26 C21 C27 122.5(7)
C22 C21 C27 117.7(3)
C21 C22 C23 119.9(4)
C21 C22 H22 120.0
C23 C22 H22 120.1(4)
C24 C23 C22 120.2(7)
C24 C23 H23 119.9(5)
C22 C23 H23 119.9(4)
C23 C24 C25 120.1(12)
C23 C24 H24 120.0(5)
C25 C24 H24 119.9(9)
C24 C25 C26 119.7(15)
C24 C25 H25 120.2(9)
C26 C25 H25 120.1(9)
C21 C26 C25 120.3(10)
C21 C26 H26 119.8(6)
C25 C26 H26 119.9(9)
C21 C27 C28 119.7(9)
C21 C27 H271 107.4(3)
C28 C27 H271 107.4(4)
C21 C27 H272 107.4(4)
C28 C27 H272 107.4(6)
H271 C27 H272 106.9
C31 N21 C28 110.5(10)
C31 N21 H21N 109.6(5)
C28 N21 H21N 109.5(5)
C31 N21 H22N 109.6(4)
C28 N21 H22N 109.6(5)
H21N N21 H22N 108.1
N21 C28 C30 117.5(10)
N21 C28 C29 110.4(6)
C30 C28 C29 108.7(10)
N21 C28 C27 105.1(9)
C30 C28 C27 109.1(6)
C29 C28 C27 105.3(9)
C28 C29 H291 109.5(5)
C28 C29 H292 109.5(4)
H291 C29 H292 109.5
C28 C29 H293 109.5(6)
H291 C29 H293 109.5
H292 C29 H293 109.5
C28 C30 H301 109.5(6)
C28 C30 H302 109.5(7)
H301 C30 H302 109.5
C28 C30 H303 109.5(3)
H301 C30 H303 109.5
H302 C30 H303 109.5
N21 C31 H311 109.5(7)
N21 C31 H312 109.5(4)
H311 C31 H312 109.5
N21 C31 H313 109.5(5)
H311 C31 H313 109.5
H312 C31 H313 109.5
H1OW O1W H2OW 88.4(11)
H3OW O2W H4OW 105.6(15)

loop_
_geom_bond_atom_site_label_1
_geom_bond_atom_site_label_2
_geom_bond_site_symmetry_2
_geom_bond_distance
_geom_bond_publ_flag
S O2 . 1.409(9) ?
S O3 . 1.433(7) ?
S O4 . 1.490(8) ?
S O1 . 1.521(9) ?
C11 C16 . 1.389(15) ?
C11 C12 . 1.391(7) ?
C11 C17 . 1.516(14) ?
C12 C13 . 1.38(2) ?
C12 H12 . .93 ?
C13 C14 . 1.38(2) ?
C13 H13 . .93 ?
C14 C15 . 1.392(10) ?
C14 H14 . .93 ?
C15 C16 . 1.38(2) ?
C15 H15 . .93 ?
C16 H16 . .93 ?
C17 C18 . 1.511(8) ?
C17 H171 . .97 ?
C17 H172 . .97 ?
N11 C20 . 1.502(5) ?
N11 C18 . 1.54(2) ?
N11 H11N . .90 ?
N11 H12N . .90 ?
C18 C19 . 1.43(2) ?
C18 C121 . 1.539(7) ?
C19 H191 . .96 ?
C19 H192 . .96 ?
C19 H193 . .96 ?
C20 H201 . .96 ?
C20 H202 . .96 ?
C20 H203 . .96 ?
C121 H331 . .96 ?
C121 H332 . .96 ?
C121 H333 . .96 ?
C21 C26 . 1.39(2) ?
C21 C22 . 1.39 ?
C21 C27 . 1.517(15) ?
C22 C23 . 1.391(11) ?
C22 H22 . .93 ?
C23 C24 . 1.388(12) ?
C23 H23 . .93 ?
C24 C25 . 1.386(9) ?
C24 H24 . .93 ?
C25 C26 . 1.39(2) ?
C25 H25 . .93 ?
C26 H26 . .93 ?
C27 C28 . 1.583(8) ?
C27 H271 . .97 ?
C27 H272 . .97 ?
N21 C31 . 1.488(6) ?
N21 C28 . 1.52(2) ?
N21 H21N . .90 ?
N21 H22N . .90 ?
C28 C30 . 1.526(9) ?
C28 C29 . 1.58(2) ?
C29 H291 . .96 ?
C29 H292 . .96 ?
C29 H293 . .96 ?
C30 H301 . .96 ?
C30 H302 . .96 ?
C30 H303 . .96 ?
C31 H311 . .96 ?
C31 H312 . .96 ?
C31 H313 . .96 ?
O1W H1OW . .993(10) ?
O1W H2OW . 1.045(10) ?
O2W H3OW . .859(9) ?
O2W H4OW . .892(10) ?

loop_
_cod_related_entry_id
_cod_related_entry_database
_cod_related_entry_code
1 ChemSpider 21137154
